data_7106166
loop_
_publ_author_name
'Benjamin Palmer'
'Benson Kariuki'
'Vamsee Muppidi'
'Colan Hughes'
'Kenneth Harris'

_publ_section_title
;
 An incommensurate thiourea inclusion compound
;
_journal_name_full Chem.Commun.
_journal_page_first 3760
_journal_paper_doi 10.1039/c0cc05477a
_journal_volume 47
_journal_year 2011
_chemical_formula_moiety 'C H4 N2 S, C3.18'
_chemical_formula_sum 'C4.18 H4 N2 S'
_chemical_formula_weight 114.33
_chemical_name_systematic
;
?
;
_space_group_IT_number 167
_symmetry_cell_setting trigonal
_symmetry_space_group_name_Hall '-R 3 2"c'
_symmetry_space_group_name_H-M 'R -3 c :H'
_atom_sites_solution_hydrogens geom
_atom_sites_solution_primary direct
_atom_sites_solution_secondary difmap
_audit_creation_method SHELXL-97
_cell_angle_alpha 90.00
_cell_angle_beta 90.00
_cell_angle_gamma 120.00
_cell_formula_units_Z 18
_cell_length_a 15.6697(6)
_cell_length_b 15.6697(6)
_cell_length_c 12.4688(4)
_cell_measurement_reflns_used 518
_cell_measurement_temperature 110(2)
_cell_measurement_theta_max 27.42
_cell_measurement_theta_min 2.60
_cell_volume 2651.41(17)
_computing_cell_refinement 'HKL Scalepack (Otwinowski & Minor 1997)'
_computing_data_collection 'Collect (Nonius BV, 1997-2000)'
_computing_data_reduction 'HKL Denzo and Scalepack (Otwinowski & Minor 1997'
_computing_molecular_graphics 'Ortep-99 for Windows (Farrugia, 1995)'
_computing_publication_material 'WinGX publication routines (Farrugia, 1995)'
_computing_structure_refinement 'SHELXL-97 (Sheldrick, 1997)'
_computing_structure_solution 'Sir-92 (A. Altomare et al., 1992)'
_diffrn_ambient_temperature 110(2)
_diffrn_measured_fraction_theta_full 0.987
_diffrn_measured_fraction_theta_max 0.987
_diffrn_measurement_device_type 'Nonius KappaCCD'
_diffrn_measurement_method 'CCD scans'
_diffrn_radiation_monochromator graphite
_diffrn_radiation_source 'fine-focus sealed tube'
_diffrn_radiation_type MoK\a
_diffrn_radiation_wavelength 0.71073
_diffrn_reflns_av_R_equivalents 0.0356
_diffrn_reflns_av_sigmaI/netI 0.0232
_diffrn_reflns_limit_h_max 15
_diffrn_reflns_limit_h_min -20
_diffrn_reflns_limit_k_max 20
_diffrn_reflns_limit_k_min -11
_diffrn_reflns_limit_l_max 12
_diffrn_reflns_limit_l_min -16
_diffrn_reflns_number 3600
_diffrn_reflns_theta_full 27.42
_diffrn_reflns_theta_max 27.42
_diffrn_reflns_theta_min 2.60
_exptl_absorpt_coefficient_mu 0.422
_exptl_absorpt_correction_T_max 0.9018
_exptl_absorpt_correction_T_min 0.8493
_exptl_absorpt_correction_type empirical
_exptl_absorpt_process_details Denzo/Scalepack
_exptl_crystal_colour colourless
_exptl_crystal_density_diffrn 1.289
_exptl_crystal_density_method 'not measured'
_exptl_crystal_description needle
_exptl_crystal_F_000 1064
_exptl_crystal_size_max 0.40
_exptl_crystal_size_mid 0.25
_exptl_crystal_size_min 0.25
_refine_diff_density_max 0.452
_refine_diff_density_min -0.350
_refine_diff_density_rms 0.042
_refine_ls_extinction_coef 0.011(2)
_refine_ls_extinction_expression Fc^*^=kFc[1+0.001xFc^2^\l^3^/sin(2\q)]^-1/4^
_refine_ls_extinction_method SHELXL
_refine_ls_goodness_of_fit_ref 1.127
_refine_ls_hydrogen_treatment constr
_refine_ls_matrix_type full
_refine_ls_number_parameters 28
_refine_ls_number_reflns 668
_refine_ls_number_restraints 0
_refine_ls_restrained_S_all 1.127
_refine_ls_R_factor_all 0.0639
_refine_ls_R_factor_gt 0.0490
_refine_ls_shift/su_max 0.000
_refine_ls_shift/su_mean 0.000
_refine_ls_structure_factor_coef Fsqd
_refine_ls_weighting_details 'calc w=1/[\s^2^(Fo^2^)+(0.0609P)^2^+2.6546P] where P=(Fo^2^+2Fc^2^)/3'
_refine_ls_weighting_scheme calc
_refine_ls_wR_factor_gt 0.1303
_refine_ls_wR_factor_ref 0.1397
_reflns_number_gt 518
_reflns_number_total 668
_reflns_threshold_expression >2sigma(I)
_cod_data_source_file c0cc05477a.txt
_cod_data_source_block kdm1029
_cod_depositor_comments
;
The following automatic conversions were performed:

'_symmetry_cell_setting' value 'Trigonal' changed to 'trigonal'
according to the built-in table from CIF Core dictionary named
'cif_core.dic' version 2.4.1 from
2010-06-29.

'_exptl_absorpt_correction_type' value 'Empirical'
changed to 'empirical' according to the built-in table from CIF Core
dictionary named 'cif_core.dic' version 2.4.1 from 2010-06-29.

Automatic conversion script
Id: cif_fix_values 1646 2011-03-28 12:23:43Z adriana 
;
_cod_original_sg_symbol_H-M R-3c
_cod_database_code 7106166

loop_
_symmetry_equiv_pos_as_xyz
'x, y, z'
'-y, x-y, z'
'-x+y, -x, z'
'x-y, -y, -z+1/2'
'-x, -x+y, -z+1/2'
'y, x, -z+1/2'
'x+2/3, y+1/3, z+1/3'
'-y+2/3, x-y+1/3, z+1/3'
'-x+y+2/3, -x+1/3, z+1/3'
'x-y+2/3, -y+1/3, -z+5/6'
'-x+2/3, -x+y+1/3, -z+5/6'
'y+2/3, x+1/3, -z+5/6'
'x+1/3, y+2/3, z+2/3'
'-y+1/3, x-y+2/3, z+2/3'
'-x+y+1/3, -x+2/3, z+2/3'
'x-y+1/3, -y+2/3, -z+7/6'
'-x+1/3, -x+y+2/3, -z+7/6'
'y+1/3, x+2/3, -z+7/6'
'-x, -y, -z'
'y, -x+y, -z'
'x-y, x, -z'
'-x+y, y, z-1/2'
'x, x-y, z-1/2'
'-y, -x, z-1/2'
'-x+2/3, -y+1/3, -z+1/3'
'y+2/3, -x+y+1/3, -z+1/3'
'x-y+2/3, x+1/3, -z+1/3'
'-x+y+2/3, y+1/3, z-1/6'
'x+2/3, x-y+1/3, z-1/6'
'-y+2/3, -x+1/3, z-1/6'
'-x+1/3, -y+2/3, -z+2/3'
'y+1/3, -x+y+2/3, -z+2/3'
'x-y+1/3, x+2/3, -z+2/3'
'-x+y+1/3, y+2/3, z+1/6'
'x+1/3, x-y+2/3, z+1/6'
'-y+1/3, -x+2/3, z+1/6'

loop_
_atom_site_label
_atom_site_type_symbol
_atom_site_fract_x
_atom_site_fract_y
_atom_site_fract_z
_atom_site_U_iso_or_equiv
_atom_site_adp_type
_atom_site_occupancy
_atom_site_symmetry_multiplicity
_atom_site_calc_flag
_atom_site_refinement_flags
_atom_site_disorder_assembly
_atom_site_disorder_group
S1 S 0.29584(5) 0.0000 0.2500 0.0596(5) Uani 1 2 d S . .
N1 N 0.44044(18) -0.01449(19) 0.16017(13) 0.0780(8) Uani 1 1 d . . .
H1A H 0.4967 -0.0144 0.1609 0.094 Uiso 1 1 calc R . .
H1B H 0.4080 -0.0243 0.0996 0.094 Uiso 1 1 calc R . .
C1 C 0.4048(2) 0.0000 0.2500 0.0573(8) Uani 1 2 d S . .
C2 C 0.5656 0.2974 0.2769 0.167(17) Uiso 0.12 1 d P . .
C3 C 0.6279 0.3051 0.2178 0.171(3) Uiso 0.83 1 d P . .
C4 C 0.6667 0.3333 0.2979 0.092(6) Uiso 0.27 3 d SP . .
C5 C 0.6667 0.3333 0.0833 0.114(3) Uiso 0.29 6 d SP . .
C6 C 0.5937 0.2604 0.0833 0.150(8) Uiso 0.30 2 d SP . .
C7 C 0.5883 0.2502 0.1538 0.147(10) Uiso 0.16 1 d P . .
C8 C 0.6360 0.4007 0.3027 0.069(10) Uiso 0.06 1 d P . .

loop_
_atom_site_aniso_label
_atom_site_aniso_U_11
_atom_site_aniso_U_22
_atom_site_aniso_U_33
_atom_site_aniso_U_23
_atom_site_aniso_U_13
_atom_site_aniso_U_12
S1 0.0731(6) 0.0860(7) 0.0241(5) -0.0043(3) -0.00215(14) 0.0430(4)
N1 0.0930(16) 0.131(2) 0.0340(9) 0.0022(10) 0.0035(9) 0.0737(16)
C1 0.0700(15) 0.077(2) 0.0271(12) 0.0025(12) 0.0012(6) 0.0386(10)

loop_
_atom_type_symbol
_atom_type_description
_atom_type_scat_dispersion_real
_atom_type_scat_dispersion_imag
_atom_type_scat_source
C C 0.0033 0.0016 'International Tables Vol C Tables 4.2.6.8 and 6.1.1.4'
H H 0.0000 0.0000 'International Tables Vol C Tables 4.2.6.8 and 6.1.1.4'
N N 0.0061 0.0033 'International Tables Vol C Tables 4.2.6.8 and 6.1.1.4'
S S 0.1246 0.1234 'International Tables Vol C Tables 4.2.6.8 and 6.1.1.4'

loop_
_geom_angle_atom_site_label_1
_geom_angle_atom_site_label_2
_geom_angle_atom_site_label_3
_geom_angle
_geom_angle_site_symmetry_1
_geom_angle_site_symmetry_3
_geom_angle_publ_flag
C1 N1 H1A 120.0 . . ?
C1 N1 H1B 120.0 . . ?
H1A N1 H1B 120.0 . . ?
N1 C1 N1 118.9(3) 4 . ?
N1 C1 S1 120.57(16) 4 . ?
N1 C1 S1 120.57(16) . . ?
C8 C2 C3 127.792(2) 33_545 . ?
C8 C2 C8 78.455(1) 33_545 2_655 ?
C3 C2 C8 67.860(1) . 2_655 ?
C8 C2 C4 77.7 33_545 . ?
C3 C2 C4 51.015(2) . . ?
C8 C2 C4 58.8 2_655 . ?
C8 C2 C8 73.584(1) 33_545 . ?
C3 C2 C8 84.085(1) . . ?
C8 C2 C8 113.0 2_655 . ?
C4 C2 C8 56.4 . . ?
C8 C2 C3 112.784(1) 33_545 3_665 ?
C3 C2 C3 31.8 . 3_665 ?
C8 C2 C3 87.799(1) 2_655 3_665 ?
C4 C2 C3 41.355(2) . 3_665 ?
C8 C2 C3 52.582(1) . 3_665 ?
C8 C2 C4 48.969(2) 33_545 31_655 ?
C3 C2 C4 79.178(3) . 31_655 ?
C8 C2 C4 58.5 2_655 31_655 ?
C4 C2 C4 28.819(1) . 31_655 ?
C8 C2 C4 57.1 . 31_655 ?
C3 C2 C4 67.786(3) 3_665 31_655 ?
C8 C2 C7 149.870(1) 33_545 . ?
C3 C2 C7 36.165(1) . . ?
C8 C2 C7 71.494(2) 2_655 . ?
C4 C2 C7 84.842(1) . . ?
C8 C2 C7 116.3 . . ?
C3 C2 C7 64.683(1) 3_665 . ?
C4 C2 C7 110.139(2) 31_655 . ?
C8 C2 C2 40.882(1) 33_545 32 ?
C3 C2 C2 107.042(2) . 32 ?
C8 C2 C2 100.090(1) 2_655 32 ?
C4 C2 C2 61.5 . 32 ?
C8 C2 C2 32.749(1) . 32 ?
C3 C2 C2 79.464(2) 3_665 32 ?
C4 C2 C2 43.649(1) 31_655 32 ?
C7 C2 C2 143.141(1) . 32 ?
C8 C2 C2 46.869(1) 33_545 33_545 ?
C3 C2 C2 93.604(3) . 33_545 ?
C8 C2 C2 31.637(1) 2_655 33_545 ?
C4 C2 C2 61.5 . 33_545 ?
C8 C2 C2 99.326(1) . 33_545 ?
C3 C2 C2 101.671(2) 3_665 33_545 ?
C4 C2 C2 43.648(1) 31_655 33_545 ?
C7 C2 C2 103.129(3) . 33_545 ?
C2 C2 C2 74.979(2) 32 33_545 ?
C8 C2 C3 110.559(1) 33_545 2_655 ?
C3 C2 C3 17.4 . 2_655 ?
C8 C2 C3 60.771(1) 2_655 2_655 ?
C4 C2 C3 33.711(2) . 2_655 ?
C8 C2 C3 74.537(1) . 2_655 ?
C3 C2 C3 28.0 3_665 2_655 ?
C4 C2 C3 61.803(3) 31_655 2_655 ?
C7 C2 C3 52.0 . 2_655 ?
C2 C2 C3 92.126(2) 32 2_655 ?
C2 C2 C3 81.004(2) 33_545 2_655 ?
C3 C3 C3 60.0 3_665 2_655 ?
C3 C3 C7 133.924(1) 3_665 . ?
C3 C3 C7 109.702(1) 2_655 . ?
C3 C3 C4 65.540(1) 3_665 . ?
C3 C3 C4 65.540(1) 2_655 . ?
C7 C3 C4 156.503(1) . . ?
C3 C3 C2 106.824(1) 3_665 . ?
C3 C3 C2 140.621(2) 2_655 . ?
C7 C3 C2 104.898(2) . . ?
C4 C3 C2 75.214(3) . . ?
C3 C3 C8 128.577(1) 3_665 2_655 ?
C3 C3 C8 95.9 2_655 2_655 ?
C7 C3 C8 95.750(3) . 2_655 ?
C4 C3 C8 63.091(2) . 2_655 ?
C2 C3 C8 61.995(2) . 2_655 ?
C3 C3 C7 38.419(1) 3_665 3_665 ?
C3 C3 C7 87.4 2_655 3_665 ?
C7 C3 C7 101.868(2) . 3_665 ?
C4 C3 C7 100.881(2) . 3_665 ?
C2 C3 C7 103.490(1) . 3_665 ?
C8 C3 C7 159.8 2_655 3_665 ?
C3 C3 C2 93.3 3_665 2_655 ?
C3 C3 C2 41.355(1) 2_655 2_655 ?
C7 C3 C2 105.062(1) . 2_655 ?
C4 C3 C2 55.270(1) . 2_655 ?
C2 C3 C2 111.539(2) . 2_655 ?
C8 C3 C2 54.943(1) 2_655 2_655 ?
C7 C3 C2 127.662(1) 3_665 2_655 ?
C3 C3 C5 74.499(1) 3_665 . ?
C3 C3 C5 74.498(1) 2_655 . ?
C7 C3 C5 59.910(2) . . ?
C4 C3 C5 133.462(2) . . ?
C2 C3 C5 141.563(1) . . ?
C8 C3 C5 146.783(1) 2_655 . ?
C7 C3 C5 53.145(1) 3_665 . ?
C2 C3 C5 106.658(2) 2_655 . ?
C3 C3 C8 52.476(1) 3_665 . ?
C3 C3 C8 98.7 2_655 . ?
C7 C3 C8 148.800(1) . . ?
C4 C3 C8 49.692(1) . . ?
C2 C3 C8 54.823(1) . . ?
C8 C3 C8 93.803(3) 2_655 . ?
C7 C3 C8 66.028(3) 3_665 . ?
C2 C3 C8 104.739(2) 2_655 . ?
C5 C3 C8 118.841(2) . . ?
C3 C3 C6 110.716(1) 3_665 . ?
C3 C3 C6 100.7 2_655 . ?
C7 C3 C6 23.243(1) . . ?
C4 C3 C6 166.045(1) . . ?
C2 C3 C6 118.288(2) . . ?
C8 C3 C6 118.515(2) 2_655 . ?
C7 C3 C6 80.112(2) 3_665 . ?
C2 C3 C6 113.090(1) 2_655 . ?
C5 C3 C6 37.492(2) . . ?
C8 C3 C6 139.841(1) . . ?
C3 C3 C7 62.690(1) 3_665 2_655 ?
C3 C3 C7 25.015(1) 2_655 2_655 ?
C7 C3 C7 90.287(2) . 2_655 ?
C4 C3 C7 89.687(2) . 2_655 ?
C2 C3 C7 164.5 . 2_655 ?
C8 C3 C7 114.310(1) 2_655 2_655 ?
C7 C3 C7 75.661(1) 3_665 2_655 ?
C2 C3 C7 60.352(2) 2_655 2_655 ?
C5 C3 C7 49.8 . 2_655 ?
C8 C3 C7 112.515(1) . 2_655 ?
C6 C3 C7 77.011(2) . 2_655 ?
C4 C4 C3 151.435(1) 31_655 2_655 ?
C4 C4 C3 151.438(1) 31_655 . ?
C3 C4 C3 48.920(2) 2_655 . ?
C4 C4 C3 151.440(1) 31_655 3_665 ?
C3 C4 C3 48.920(2) 2_655 3_665 ?
C3 C4 C3 48.920(2) . 3_665 ?
C4 C4 C8 87.5 31_655 3_665 ?
C3 C4 C8 68.791(1) 2_655 3_665 ?
C3 C4 C8 117.670(1) . 3_665 ?
C3 C4 C8 90.8 3_665 3_665 ?
C4 C4 C8 87.5 31_655 2_655 ?
C3 C4 C8 90.8 2_655 2_655 ?
C3 C4 C8 68.790(1) . 2_655 ?
C3 C4 C8 117.670(1) 3_665 2_655 ?
C8 C4 C8 119.8 3_665 2_655 ?
C4 C4 C8 87.5 31_655 . ?
C3 C4 C8 117.669(1) 2_655 . ?
C3 C4 C8 90.8 . . ?
C3 C4 C8 68.790(1) 3_665 . ?
C8 C4 C8 119.8 3_665 . ?
C8 C4 C8 119.8 2_655 . ?
C4 C4 C2 100.7 31_655 2_655 ?
C3 C4 C2 53.771(1) 2_655 2_655 ?
C3 C4 C2 83.375(1) . 2_655 ?
C3 C4 C2 102.632(1) 3_665 2_655 ?
C8 C4 C2 58.5 3_665 2_655 ?
C8 C4 C2 63.8 2_655 2_655 ?
C8 C4 C2 171.4 . 2_655 ?
C4 C4 C2 100.668(1) 31_655 3_665 ?
C3 C4 C2 83.374(1) 2_655 3_665 ?
C3 C4 C2 102.631(1) . 3_665 ?
C3 C4 C2 53.771(1) 3_665 3_665 ?
C8 C4 C2 63.8 3_665 3_665 ?
C8 C4 C2 171.4 2_655 3_665 ?
C8 C4 C2 58.5 . 3_665 ?
C2 C4 C2 116.7 2_655 3_665 ?
C4 C4 C2 100.669(1) 31_655 . ?
C3 C4 C2 102.631(1) 2_655 . ?
C3 C4 C2 53.770(1) . . ?
C3 C4 C2 83.374(1) 3_665 . ?
C8 C4 C2 171.4 3_665 . ?
C8 C4 C2 58.5 2_655 . ?
C8 C4 C2 63.8 . . ?
C2 C4 C2 116.7 2_655 . ?
C2 C4 C2 116.7 3_665 . ?
C4 C4 C8 58.816(1) 31_655 33_545 ?
C3 C4 C8 142.909(1) 2_655 33_545 ?
C3 C4 C8 95.177(3) . 33_545 ?
C3 C4 C8 118.456(1) 3_665 33_545 ?
C8 C4 C8 146.292(1) 3_665 33_545 ?
C8 C4 C8 63.2 2_655 33_545 ?
C8 C4 C8 63.3 . 33_545 ?
C2 C4 C8 123.4 2_655 33_545 ?
C2 C4 C8 118.8 3_665 33_545 ?
C2 C4 C8 41.935(2) . 33_545 ?
C4 C4 C8 58.815(1) 31_655 32 ?
C3 C4 C8 118.454(2) 2_655 32 ?
C3 C4 C8 142.9 . 32 ?
C3 C4 C8 95.177(2) 3_665 32 ?
C8 C4 C8 63.2 3_665 32 ?
C8 C4 C8 146.293(1) 2_655 32 ?
C8 C4 C8 63.3 . 32 ?
C2 C4 C8 118.8 2_655 32 ?
C2 C4 C8 41.935(2) 3_665 32 ?
C2 C4 C8 123.4 . 32 ?
C8 C4 C8 95.615(2) 33_545 32 ?
C6 C5 C6 120.0 2_655 . ?
C6 C5 C6 120.0 2_655 3_665 ?
C6 C5 C6 120.0 . 3_665 ?
C6 C5 C7 111.9 2_655 16_554 ?
C6 C5 C7 116.6 . 16_554 ?
C6 C5 C7 34.839(1) 3_665 16_554 ?
C6 C5 C7 34.837(1) 2_655 2_655 ?
C6 C5 C7 116.5 . 2_655 ?
C6 C5 C7 112.0 3_665 2_655 ?
C7 C5 C7 126.902(1) 16_554 2_655 ?
C6 C5 C7 112.0 2_655 . ?
C6 C5 C7 34.836(1) . . ?
C6 C5 C7 116.544(1) 3_665 . ?
C7 C5 C7 136.098(1) 16_554 . ?
C7 C5 C7 90.756(2) 2_655 . ?
C6 C5 C7 116.5 2_655 3_665 ?
C6 C5 C7 112.0 . 3_665 ?
C6 C5 C7 34.836(1) 3_665 3_665 ?
C7 C5 C7 69.676(3) 16_554 3_665 ?
C7 C5 C7 90.756(2) 2_655 3_665 ?
C7 C5 C7 90.756(2) . 3_665 ?
C6 C5 C7 116.6 2_655 18_544 ?
C6 C5 C7 34.838(1) . 18_544 ?
C6 C5 C7 111.949(1) 3_665 18_544 ?
C7 C5 C7 90.757(2) 16_554 18_544 ?
C7 C5 C7 136.095(1) 2_655 18_544 ?
C7 C5 C7 69.674(3) . 18_544 ?
C7 C5 C7 126.905(1) 3_665 18_544 ?
C6 C5 C7 34.837(1) 2_655 17_654 ?
C6 C5 C7 111.9 . 17_654 ?
C6 C5 C7 116.554(1) 3_665 17_654 ?
C7 C5 C7 90.755(2) 16_554 17_654 ?
C7 C5 C7 69.674(3) 2_655 17_654 ?
C7 C5 C7 126.902(1) . 17_654 ?
C7 C5 C7 136.098(1) 3_665 17_654 ?
C7 C5 C7 90.754(2) 18_544 17_654 ?
C6 C5 C3 72.677(1) 2_655 2_655 ?
C6 C5 C3 94.5 . 2_655 ?
C6 C5 C3 102.658(1) 3_665 2_655 ?
C7 C5 C3 135.443(1) 16_554 2_655 ?
C7 C5 C3 38.478(1) 2_655 2_655 ?
C7 C5 C3 60.665(2) . 2_655 ?
C7 C5 C3 69.338(2) 3_665 2_655 ?
C7 C5 C3 128.245(1) 18_544 2_655 ?
C7 C5 C3 107.100(2) 17_654 2_655 ?
C6 C5 C3 94.5 2_655 3_665 ?
C6 C5 C3 102.658(1) . 3_665 ?
C6 C5 C3 72.677(1) 3_665 3_665 ?
C7 C5 C3 107.102(2) 16_554 3_665 ?
C7 C5 C3 60.665(2) 2_655 3_665 ?
C7 C5 C3 69.338(2) . 3_665 ?
C7 C5 C3 38.478(1) 3_665 3_665 ?
C7 C5 C3 135.443(1) 18_544 3_665 ?
C7 C5 C3 128.246(1) 17_654 3_665 ?
C3 C5 C3 31.003(1) 2_655 3_665 ?
C6 C5 C3 102.658(1) 2_655 . ?
C6 C5 C3 72.677(1) . . ?
C6 C5 C3 94.5 3_665 . ?
C7 C5 C3 128.247(1) 16_554 . ?
C7 C5 C3 69.338(2) 2_655 . ?
C7 C5 C3 38.478(1) . . ?
C7 C5 C3 60.665(2) 3_665 . ?
C7 C5 C3 107.101(2) 18_544 . ?
C7 C5 C3 135.441(1) 17_654 . ?
C3 C5 C3 31.003(1) 2_655 . ?
C3 C5 C3 31.003(1) 3_665 . ?
C7 C6 C7 164.176(1) . 18_544 ?
C7 C6 C5 97.912(1) . . ?
C7 C6 C5 97.9 18_544 . ?
C7 C6 C3 29.476(1) . . ?
C7 C6 C3 164.896(1) 18_544 . ?
C5 C6 C3 69.831(1) . . ?
C7 C6 C3 164.905(1) . 18_544 ?
C7 C6 C3 29.477(1) 18_544 18_544 ?
C5 C6 C3 69.832(1) . 18_544 ?
C3 C6 C3 139.662(2) . 18_544 ?
C7 C6 C6 98.961(1) . 3_665 ?
C7 C6 C6 94.7 18_544 3_665 ?
C5 C6 C6 30.0 . 3_665 ?
C3 C6 C6 70.215(1) . 3_665 ?
C3 C6 C6 75.006(1) 18_544 3_665 ?
C7 C6 C6 94.7 . 2_655 ?
C7 C6 C6 99.0 18_544 2_655 ?
C5 C6 C6 30.0 . 2_655 ?
C3 C6 C6 75.006(1) . 2_655 ?
C3 C6 C6 70.217(1) 18_544 2_655 ?
C6 C6 C6 60.0 3_665 2_655 ?
C6 C7 C3 127.281(2) . . ?
C6 C7 C5 47.251(1) . . ?
C3 C7 C5 81.612(3) . . ?
C6 C7 C3 111.996(2) . 2_655 ?
C3 C7 C3 31.9 . 2_655 ?
C5 C7 C3 66.190(2) . 2_655 ?
C6 C7 C7 7.9 . 18_544 ?
C3 C7 C7 134.777(2) . 18_544 ?
C5 C7 C7 55.163(1) . 18_544 ?
C3 C7 C7 119.625(1) 2_655 18_544 ?
C6 C7 C2 141.518(2) . . ?
C3 C7 C2 38.938(1) . . ?
C5 C7 C2 111.909(2) . . ?
C3 C7 C2 69.702(1) 2_655 . ?
C7 C7 C2 143.606(2) 18_544 . ?
C6 C7 C3 106.254(2) . 3_665 ?
C3 C7 C3 21.1 . 3_665 ?
C5 C7 C3 60.856(2) . 3_665 ?
C3 C7 C3 29.9 2_655 3_665 ?
C7 C7 C3 113.835(1) 18_544 3_665 ?
C2 C7 C3 54.965(1) . 3_665 ?
C6 C7 C8 170.498(1) . 2_655 ?
C3 C7 C8 48.562(2) . 2_655 ?
C5 C7 C8 125.515(1) . 2_655 ?
C3 C7 C8 59.712(1) 2_655 2_655 ?
C7 C7 C8 173.5 18_544 2_655 ?
C2 C7 C8 42.926(2) . 2_655 ?
C3 C7 C8 69.081(1) 3_665 2_655 ?
C2 C8 C2 107.5 32 3_665 ?
C2 C8 C4 94.0 32 . ?
C2 C8 C4 62.7 3_665 . ?
C2 C8 C3 140.421(2) 32 3_665 ?
C2 C8 C3 50.1 3_665 3_665 ?
C4 C8 C3 48.119(1) . 3_665 ?
C2 C8 C2 100.380(1) 32 . ?
C2 C8 C2 116.9 3_665 . ?
C4 C8 C2 59.8 . . ?
C3 C8 C2 72.5 3_665 . ?
C2 C8 C8 58.458(1) 32 33_545 ?
C2 C8 C8 124.8 3_665 33_545 ?
C4 C8 C8 65.5 . 33_545 ?
C3 C8 C8 104.122(2) 3_665 33_545 ?
C2 C8 C8 41.968(2) . 33_545 ?
C2 C8 C8 64.447(2) 32 32 ?
C2 C8 C8 43.082(2) 3_665 32 ?
C4 C8 C8 65.537(1) . 32 ?
C3 C8 C8 85.961(3) 3_665 32 ?
C2 C8 C8 121.9 . 32 ?
C8 C8 C8 98.085(2) 33_545 32 ?
C2 C8 C4 60.340(1) 32 31_655 ?
C2 C8 C4 74.856(1) 3_665 31_655 ?
C4 C8 C4 33.706(2) . 31_655 ?
C3 C8 C4 80.869(3) 3_665 31_655 ?
C2 C8 C4 72.041(1) . 31_655 ?
C8 C8 C4 51.210(1) 33_545 31_655 ?
C8 C8 C4 51.210(1) 32 31_655 ?
C2 C8 C3 126.303(2) 32 . ?
C2 C8 C3 77.683(1) 3_665 . ?
C4 C8 C3 39.546(1) . . ?
C3 C8 C3 31.636(1) 3_665 . ?
C2 C8 C3 41.1 . . ?
C8 C8 C3 74.654(2) 33_545 . ?
C8 C8 C3 101.217(2) 32 . ?
C4 C8 C3 70.667(3) 31_655 . ?
C2 C8 C7 173.0 32 3_665 ?
C2 C8 C7 65.6 3_665 3_665 ?
C4 C8 C7 83.4 . 3_665 ?
C3 C8 C7 35.688(1) 3_665 3_665 ?
C2 C8 C7 83.893(1) . 3_665 ?
C8 C8 C7 125.386(1) 33_545 3_665 ?
C8 C8 C7 108.634(2) 32 3_665 ?
C4 C8 C7 116.542(2) 31_655 3_665 ?
C3 C8 C7 54.261(1) . 3_665 ?
C2 C8 C3 27.243(1) 32 32 ?
C2 C8 C3 97.082(1) 3_665 32 ?
C4 C8 C3 67.024(1) . 32 ?
C3 C8 C3 114.647(3) 3_665 32 ?
C2 C8 C3 83.233(1) . 32 ?
C8 C8 C3 44.210(1) 33_545 32 ?
C8 C8 C3 57.723(1) 32 32 ?
C4 C8 C3 33.8 31_655 32 ?
C3 C8 C3 99.950(3) . 32 ?
C7 C8 C3 150.300(1) 3_665 32 ?

loop_
_geom_bond_atom_site_label_1
_geom_bond_atom_site_label_2
_geom_bond_distance
_geom_bond_site_symmetry_2
_geom_bond_publ_flag
S1 C1 1.708(4) . ?
N1 C1 1.321(3) . ?
N1 H1A 0.8800 . ?
N1 H1B 0.8800 . ?
C1 N1 1.321(3) 4 ?
C2 C8 1.0881 33_545 ?
C2 C3 1.1804 . ?
C2 C8 1.3576 2_655 ?
C2 C4 1.4149 . ?
C2 C8 1.4680 . ?
C2 C3 1.7101 3_665 ?
C2 C4 1.8017 31_655 ?
C2 C7 1.8151 . ?
C2 C2 1.9785 32 ?
C2 C2 1.9786 33_545 ?
C2 C3 1.9999 2_655 ?
C3 C3 0.9420 3_665 ?
C3 C3 0.9420 2_655 ?
C3 C7 1.1084 . ?
C3 C4 1.1375 . ?
C3 C8 1.4243 2_655 ?
C3 C7 1.6792 3_665 ?
C3 C2 1.7101 2_655 ?
C3 C5 1.7623 . ?
C3 C8 1.7864 . ?
C3 C6 1.7922 . ?
C3 C7 1.8879 2_655 ?
C4 C4 0.8838 31_655 ?
C4 C3 1.1375 2_655 ?
C4 C3 1.1375 3_665 ?
C4 C8 1.3624 3_665 ?
C4 C8 1.3624 2_655 ?
C4 C8 1.3624 . ?
C4 C2 1.4149 2_655 ?
C4 C2 1.4149 3_665 ?
C4 C8 1.5909 33_545 ?
C4 C8 1.5910 32 ?
C5 C6 1.1427 2_655 ?
C5 C6 1.1427 . ?
C5 C6 1.1427 3_665 ?
C5 C7 1.5412 16_554 ?
C5 C7 1.5413 2_655 ?
C5 C7 1.5413 . ?
C5 C7 1.5413 3_665 ?
C5 C7 1.5413 18_544 ?
C5 C7 1.5413 17_654 ?
C5 C3 1.7623 2_655 ?
C5 C3 1.7623 3_665 ?
C6 C7 0.8889 . ?
C6 C7 0.8889 18_544 ?
C6 C3 1.7923 18_544 ?
C6 C6 1.9792 3_665 ?
C6 C6 1.9792 2_655 ?
C7 C3 1.6792 2_655 ?
C7 C7 1.7609 18_544 ?
C7 C3 1.8879 3_665 ?
C7 C8 1.8904 2_655 ?
C8 C2 1.0881 32 ?
C8 C2 1.3576 3_665 ?
C8 C3 1.4243 3_665 ?
C8 C8 1.5608 33_545 ?
C8 C8 1.5608 32 ?
C8 C4 1.5910 31_655 ?
C8 C7 1.8904 3_665 ?
C8 C3 2.0376 32 ?
